data_4027196
loop_
_publ_author_name
'Masatoshi, Tanimura'
'Nobuko Watanabe'
'Hisako K. Ijuin'
'Masakatsu Matsumoto'

_publ_contact_author_email matsumo-chem@kanagawa-u.ac.jp
_publ_contact_author_fax 81(463)589684
_publ_contact_author_name 'Professor Masakatsu Matsumoto'
_publ_contact_author_phone 81(463)594111
_publ_section_title
;
 Base-Induced Chemiluminescent Decomposition of Bicyclic Dioxetanes
 Bearing a (Benzothiazol-2-yl)-3-hydroxyphenyl Group: A Radiationless
 Pathway Leading to Marked Decline of Chemiluminescence Efficiency
;
_journal_name_full 'Journal of Organic Chemistry'
_journal_page_first 4725
_journal_page_last 4731
_journal_paper_doi 10.1021/jo300417e
_journal_volume 77
_journal_year 2012
_chemical_formula_moiety 'C23 H25 N O4 S'
_chemical_formula_sum 'C23 H25 N O4 S'
_chemical_formula_weight 411.50
_chemical_name_systematic
;
 ?
;
_space_group_IT_number 14
_symmetry_cell_setting monoclinic
_symmetry_space_group_name_Hall '-P 2ybc'
_symmetry_space_group_name_H-M 'P 1 21/c 1'
_atom_sites_solution_hydrogens geom
_atom_sites_solution_primary direct
_atom_sites_solution_secondary difmap
_audit_creation_method SHELXL-97
_cell_angle_alpha 90.00
_cell_angle_beta 90.084(9)
_cell_angle_gamma 90.00
_cell_formula_units_Z 4
_cell_length_a 7.980(2)
_cell_length_b 20.081(6)
_cell_length_c 12.971(4)
_cell_measurement_reflns_used 7783
_cell_measurement_temperature 140
_cell_measurement_theta_max 27.5
_cell_measurement_theta_min 3.0
_cell_volume 2078.6(10)
_computing_cell_refinement
;
Rigaku CrystalClear-SM Expert 2.0 r1
;
_computing_data_collection
;
Rigaku CrystalClear-SM Expert 2.0 r1
;
_computing_data_reduction
;
Rigaku CrystalClear-SM Expert 2.0 r1
;
_computing_molecular_graphics 'Yadokari-XG 2009 (Wakita Nemoto et al., 2009)'
_computing_publication_material 'Yadokari-XG 2009 (Wakita,Nemoto et al., 2009)'
_computing_structure_refinement 'SHELXL-97 (Sheldrick, 1997)'
_diffrn_ambient_temperature 140
_diffrn_detector_area_resol_mean 14.8920
_diffrn_measured_fraction_theta_full 0.997
_diffrn_measured_fraction_theta_max 0.997
_diffrn_measurement_device_type
;
Rigaku CrystalClear-SM Expert 2.0 r1
;
_diffrn_measurement_method 'profile data from \w-scans'
_diffrn_radiation_monochromator 'Graphite Monochromator'
_diffrn_radiation_type MoK\a
_diffrn_radiation_wavelength 0.71075
_diffrn_reflns_av_R_equivalents 0.0339
_diffrn_reflns_av_sigmaI/netI 0.0251
_diffrn_reflns_limit_h_max 8
_diffrn_reflns_limit_h_min -10
_diffrn_reflns_limit_k_max 26
_diffrn_reflns_limit_k_min -26
_diffrn_reflns_limit_l_max 16
_diffrn_reflns_limit_l_min -16
_diffrn_reflns_number 22357
_diffrn_reflns_theta_full 27.49
_diffrn_reflns_theta_max 27.49
_diffrn_reflns_theta_min 3.14
_exptl_absorpt_coefficient_mu 0.185
_exptl_absorpt_correction_T_max 1.000
_exptl_absorpt_correction_T_min 0.881
_exptl_absorpt_correction_type multi-scan
_exptl_crystal_colour Colorless
_exptl_crystal_density_diffrn 1.315
_exptl_crystal_description Column
_exptl_crystal_F_000 872
_exptl_crystal_size_max 0.30
_exptl_crystal_size_mid 0.30
_exptl_crystal_size_min 0.15
_refine_diff_density_max 0.509
_refine_diff_density_min -0.635
_refine_diff_density_rms 0.060
_refine_ls_extinction_method none
_refine_ls_goodness_of_fit_ref 1.101
_refine_ls_matrix_type full
_refine_ls_number_parameters 417
_refine_ls_number_reflns 4764
_refine_ls_number_restraints 0
_refine_ls_restrained_S_all 1.101
_refine_ls_R_factor_all 0.1025
_refine_ls_R_factor_gt 0.0806
_refine_ls_shift/su_max 0.000
_refine_ls_shift/su_mean 0.000
_refine_ls_structure_factor_coef Fsqd
_refine_ls_weighting_details 'calc w=1/[\s^2^(Fo^2^)+(0.1489P)^2^+0.7561P] where P=(Fo^2^+2Fc^2^)/3'
_refine_ls_weighting_scheme calc
_refine_ls_wR_factor_gt 0.2453
_refine_ls_wR_factor_ref 0.2693
_reflns_number_gt 3342
_reflns_number_total 4764
_reflns_threshold_expression >2sigma(I)
_cod_data_source_file jo300417e_si_003.cif
_cod_data_source_block 1d
_cod_original_sg_symbol_H-M 'P 21/c'
_cod_database_code 4027196

loop_
_symmetry_equiv_pos_as_xyz
'x, y, z'
'-x, y+1/2, -z+1/2'
'-x, -y, -z'
'x, -y-1/2, z-1/2'

loop_
_atom_site_label
_atom_site_type_symbol
_atom_site_fract_x
_atom_site_fract_y
_atom_site_fract_z
_atom_site_U_iso_or_equiv
_atom_site_adp_type
_atom_site_occupancy
_atom_site_symmetry_multiplicity
_atom_site_calc_flag
_atom_site_refinement_flags
_atom_site_disorder_assembly
_atom_site_disorder_group
C3 C 0.2584(4) 0.01168(16) 0.9362(3) 0.0686(8) Uani 1 1 d . A .
C1 C 0.1552(3) 0.12193(14) 0.8873(2) 0.0511(6) Uani 1 1 d . . .
C2 C 0.1772(4) 0.20014(15) 0.7407(2) 0.0593(7) Uani 1 1 d . . .
H1 H 0.2651 0.1736 0.7135 0.071 Uiso 1 1 calc R . .
C4 C 0.1019(3) 0.18191(15) 0.8321(2) 0.0527(6) Uani 1 1 d . . .
C5 C 0.1965(4) 0.05119(15) 1.0158(3) 0.0601(7) Uani 1 1 d . A .
C6A C -0.0488(16) 0.3629(5) 1.0246(9) 0.060(3) Uani 0.70 1 d P A 1
H2 H -0.0120 0.3205 0.9951 0.090 Uiso 0.70 1 calc PR A 1
H3 H -0.1082 0.3546 1.0894 0.090 Uiso 0.70 1 calc PR A 1
H4 H 0.0490 0.3912 1.0380 0.090 Uiso 0.70 1 calc PR A 1
C7 C 0.1261(4) 0.25665(16) 0.6882(2) 0.0576(7) Uani 1 1 d . . .
C8A C -0.0581(16) 0.4236(7) 0.8590(13) 0.066(2) Uani 0.70 1 d P A 1
H5 H 0.0057 0.3863 0.8301 0.098 Uiso 0.70 1 calc PR A 1
H6 H 0.0196 0.4576 0.8847 0.098 Uiso 0.70 1 calc PR A 1
H7 H -0.1297 0.4429 0.8054 0.098 Uiso 0.70 1 calc PR A 1
C9A C -0.3869(12) 0.2914(5) 1.0746(6) 0.0621(18) Uani 0.70 1 d P A 1
H8 H -0.3514 0.3258 1.1236 0.093 Uiso 0.70 1 calc PR A 1
H9 H -0.2919 0.2623 1.0587 0.093 Uiso 0.70 1 calc PR A 1
H10 H -0.4776 0.2650 1.1049 0.093 Uiso 0.70 1 calc PR A 1
C10A C -0.3081(17) 0.3531(5) 0.9080(8) 0.052(2) Uani 0.70 1 d P A 1
C11A C -0.1020(5) 0.2634(2) 0.8014(3) 0.0526(9) Uani 0.70 1 d P A 1
C12A C -0.0117(6) 0.2865(3) 0.7163(4) 0.0548(10) Uani 0.70 1 d P A 1
H11 H -0.0508 0.3240 0.6787 0.066 Uiso 0.70 1 calc PR A 1
C13A C -0.0406(5) 0.2108(2) 0.8601(3) 0.0531(9) Uani 0.70 1 d P A 1
H12 H -0.0997 0.1959 0.9192 0.064 Uiso 0.70 1 calc PR A 1
C14 C 0.1953(5) 0.0258(2) 1.1148(3) 0.0826(11) Uani 1 1 d . . .
H13 H 0.1535 0.0516 1.1705 0.099 Uiso 1 1 calc R . .
C15 C 0.2564(6) -0.0379(2) 1.1314(4) 0.0989(15) Uani 1 1 d . . .
H14 H 0.2541 -0.0560 1.1991 0.119 Uiso 1 1 calc R . .
C16A C -0.2680(5) 0.2943(2) 0.8290(3) 0.0552(9) Uani 0.70 1 d P A 1
C17A C -0.5916(6) 0.3734(3) 0.9998(4) 0.0780(14) Uani 0.70 1 d P A 1
H15 H -0.6918 0.3485 1.0201 0.117 Uiso 0.70 1 calc PR A 1
H16 H -0.6167 0.4004 0.9387 0.117 Uiso 0.70 1 calc PR A 1
H17 H -0.5571 0.4027 1.0565 0.117 Uiso 0.70 1 calc PR A 1
C18 C 0.3225(6) -0.05173(18) 0.9546(5) 0.0950(14) Uani 1 1 d . . .
H18 H 0.3670 -0.0778 0.8999 0.114 Uiso 1 1 calc R . .
C19 C 0.3200(6) -0.0753(2) 1.0522(5) 0.1058(17) Uani 1 1 d . . .
H19 H 0.3630 -0.1185 1.0661 0.127 Uiso 1 1 calc R . .
C20A C -0.4495(5) 0.3247(2) 0.9750(3) 0.0584(10) Uani 0.70 1 d P A 1
C20B C -0.0282(8) 0.2998(4) 0.8468(5) 0.0345(14) Uani 0.30 1 d P A 2
C21A C -0.5200(7) 0.2706(3) 0.9026(4) 0.0667(12) Uani 0.70 1 d P A 1
H20 H -0.5810 0.2362 0.9423 0.080 Uiso 0.70 1 calc PR A 1
H21 H -0.5971 0.2903 0.8511 0.080 Uiso 0.70 1 calc PR A 1
C21B C -0.1117(9) 0.3524(3) 0.9106(5) 0.0356(14) Uani 0.30 1 d P A 2
C22A C -0.1674(6) 0.3984(2) 0.9481(4) 0.0654(11) Uani 0.70 1 d P A 1
C22B C -0.3141(10) 0.3706(4) 1.0498(6) 0.0442(17) Uani 0.30 1 d P A 2
C23A C -0.2490(8) 0.4597(3) 0.9969(6) 0.0958(19) Uani 0.70 1 d P A 1
H22 H -0.1619 0.4915 1.0175 0.144 Uiso 0.70 1 calc PR A 1
H23 H -0.3132 0.4462 1.0578 0.144 Uiso 0.70 1 calc PR A 1
H24 H -0.3243 0.4808 0.9468 0.144 Uiso 0.70 1 calc PR A 1
C23B C -0.4406(8) 0.3320(4) 0.8671(6) 0.0370(15) Uani 0.30 1 d P A 2
C24B C -0.4333(13) 0.4247(5) 1.0898(7) 0.062(3) Uani 0.30 1 d P A 2
H25 H -0.4099 0.4668 1.0544 0.093 Uiso 0.30 1 calc PR A 2
H26 H -0.4167 0.4305 1.1641 0.093 Uiso 0.30 1 calc PR A 2
H27 H -0.5495 0.4114 1.0764 0.093 Uiso 0.30 1 calc PR A 2
C25B C 0.0112(9) 0.2407(4) 0.8948(6) 0.0346(15) Uani 0.30 1 d P A 2
H28 H -0.0153 0.2346 0.9656 0.041 Uiso 0.30 1 calc PR A 2
C26B C -0.1353(13) 0.3909(6) 1.0758(9) 0.066(3) Uani 0.30 1 d P A 2
H29 H -0.1196 0.4395 1.0680 0.079 Uiso 0.30 1 calc PR A 2
H30 H -0.1055 0.3778 1.1471 0.079 Uiso 0.30 1 calc PR A 2
C27B C 0.0246(12) 0.3147(5) 0.7480(7) 0.0438(19) Uani 0.30 1 d P A 2
H31 H 0.0026 0.3567 0.7170 0.053 Uiso 0.30 1 calc PR A 2
C28B C -0.351(3) 0.3064(11) 1.1065(14) 0.077(6) Uani 0.30 1 d P A 2
H32 H -0.4647 0.2913 1.0891 0.116 Uiso 0.30 1 calc PR A 2
H33 H -0.3434 0.3141 1.1810 0.116 Uiso 0.30 1 calc PR A 2
H34 H -0.2700 0.2723 1.0861 0.116 Uiso 0.30 1 calc PR A 2
C29B C -0.299(4) 0.3682(11) 0.9330(19) 0.040(4) Uani 0.30 1 d P A 2
C30B C -0.6150(11) 0.3559(5) 0.8985(8) 0.058(2) Uani 0.30 1 d P A 2
H35 H -0.6145 0.4044 0.9054 0.087 Uiso 0.30 1 calc PR A 2
H36 H -0.6459 0.3356 0.9645 0.087 Uiso 0.30 1 calc PR A 2
H37 H -0.6964 0.3428 0.8456 0.087 Uiso 0.30 1 calc PR A 2
C31B C -0.4221(18) 0.3499(8) 0.7532(8) 0.077(4) Uani 0.30 1 d P A 2
H38 H -0.4564 0.3119 0.7107 0.115 Uiso 0.30 1 calc PR A 2
H39 H -0.3048 0.3609 0.7386 0.115 Uiso 0.30 1 calc PR A 2
H40 H -0.4931 0.3884 0.7372 0.115 Uiso 0.30 1 calc PR A 2
C32B C -0.4397(17) 0.2565(7) 0.8784(12) 0.063(4) Uani 0.30 1 d P A 2
H41 H -0.5306 0.2374 0.8370 0.095 Uiso 0.30 1 calc PR A 2
H42 H -0.4560 0.2446 0.9510 0.095 Uiso 0.30 1 calc PR A 2
H43 H -0.3321 0.2388 0.8545 0.095 Uiso 0.30 1 calc PR A 2
N1 N 0.1406(3) 0.11419(12) 0.98638(18) 0.0563(6) Uani 1 1 d . . .
O1A O -0.3775(5) 0.2430(2) 0.8540(3) 0.0595(9) Uani 0.70 1 d P A 1
O2 O 0.2104(4) 0.27293(13) 0.60081(18) 0.0810(8) Uani 1 1 d . A .
H44 H 0.1540 0.3006 0.5667 0.121 Uiso 1 1 calc R . .
O3A O -0.3318(5) 0.33431(19) 0.7445(3) 0.0679(9) Uani 0.70 1 d P A 1
O3B O -0.034(3) 0.3538(10) 0.9996(14) 0.066(5) Uani 0.30 1 d P A 2
O4A O -0.3889(4) 0.38699(18) 0.8177(3) 0.0720(9) Uani 0.70 1 d P A 1
O4B O -0.2777(7) 0.4349(3) 0.8930(5) 0.0470(13) Uani 0.30 1 d P A 2
O5B O -0.105(2) 0.4151(11) 0.858(2) 0.065(4) Uani 0.30 1 d P A 2
S1 S 0.24293(13) 0.05502(4) 0.82170(7) 0.0765(4) Uani 1 1 d . . .

loop_
_atom_site_aniso_label
_atom_site_aniso_U_11
_atom_site_aniso_U_22
_atom_site_aniso_U_33
_atom_site_aniso_U_23
_atom_site_aniso_U_13
_atom_site_aniso_U_12
C3 0.0660(18) 0.0511(16) 0.089(2) -0.0049(15) 0.0048(16) -0.0065(14)
C1 0.0465(13) 0.0565(15) 0.0503(14) -0.0053(11) 0.0033(11) -0.0050(11)
C2 0.0747(18) 0.0582(16) 0.0448(14) -0.0111(12) 0.0107(13) -0.0104(14)
C4 0.0461(13) 0.0660(16) 0.0460(14) 0.0037(12) -0.0006(10) -0.0022(12)
C5 0.0532(15) 0.0567(16) 0.0704(19) 0.0082(13) 0.0048(13) 0.0039(12)
C6A 0.063(5) 0.067(5) 0.051(5) 0.003(5) -0.015(4) -0.010(4)
C7 0.0591(16) 0.0710(18) 0.0426(13) 0.0011(12) 0.0043(11) -0.0163(14)
C8A 0.072(7) 0.047(4) 0.077(4) 0.009(3) 0.010(5) -0.011(4)
C9A 0.063(3) 0.072(4) 0.051(5) 0.014(3) 0.008(3) 0.006(3)
C10A 0.057(4) 0.044(5) 0.054(5) 0.015(3) 0.006(4) 0.012(4)
C11A 0.054(2) 0.054(2) 0.050(2) 0.0004(17) 0.0065(16) 0.0018(17)
C12A 0.057(2) 0.059(3) 0.049(2) 0.010(2) 0.0043(19) -0.001(2)
C13A 0.052(2) 0.058(2) 0.050(2) 0.0029(19) 0.0117(17) 0.0073(19)
C14 0.081(2) 0.085(2) 0.081(2) 0.0253(19) 0.0125(19) 0.0222(19)
C15 0.082(3) 0.088(3) 0.127(4) 0.052(3) 0.008(2) 0.009(2)
C16A 0.054(2) 0.057(2) 0.054(2) 0.0074(17) -0.0016(17) 0.0033(17)
C17A 0.066(3) 0.080(3) 0.088(3) 0.010(3) 0.014(2) 0.025(2)
C18 0.090(3) 0.0470(18) 0.148(4) -0.009(2) 0.007(3) 0.0008(17)
C19 0.076(2) 0.059(2) 0.182(5) 0.034(3) 0.009(3) 0.0010(18)
C20A 0.050(2) 0.067(2) 0.059(2) 0.0081(19) 0.0065(17) 0.0115(18)
C20B 0.030(3) 0.042(4) 0.032(3) -0.008(3) 0.000(3) -0.001(3)
C21A 0.049(3) 0.087(4) 0.064(3) 0.007(2) 0.005(2) 0.006(3)
C21B 0.037(3) 0.034(3) 0.036(3) -0.009(3) 0.001(3) 0.001(3)
C22A 0.067(3) 0.055(2) 0.074(3) 0.005(2) 0.007(2) 0.012(2)
C22B 0.050(4) 0.050(4) 0.033(3) 0.003(3) 0.003(3) 0.022(3)
C23A 0.094(4) 0.063(3) 0.130(5) -0.018(3) 0.023(4) 0.009(3)
C23B 0.028(3) 0.043(4) 0.040(4) -0.007(3) -0.009(3) 0.007(3)
C24B 0.067(6) 0.072(6) 0.048(5) -0.009(4) 0.004(4) 0.042(5)
C25B 0.037(4) 0.037(4) 0.030(3) -0.015(3) 0.002(3) -0.007(3)
C26B 0.061(6) 0.076(7) 0.061(6) -0.043(5) -0.018(5) 0.033(5)
C27B 0.052(5) 0.040(4) 0.040(4) -0.007(4) 0.003(4) -0.011(4)
C28B 0.104(16) 0.086(13) 0.042(9) 0.030(8) 0.019(8) 0.050(11)
C29B 0.039(5) 0.030(7) 0.051(10) -0.002(5) -0.002(6) 0.005(5)
C30B 0.040(4) 0.070(6) 0.065(6) -0.012(5) -0.006(4) 0.009(4)
C31B 0.078(8) 0.119(11) 0.034(5) -0.031(6) -0.008(5) 0.025(8)
C32B 0.035(7) 0.065(8) 0.091(10) -0.016(6) 0.018(6) -0.004(6)
N1 0.0567(13) 0.0597(14) 0.0526(13) 0.0044(10) 0.0072(10) 0.0106(11)
O1A 0.051(2) 0.065(2) 0.062(2) 0.0035(16) 0.0060(17) -0.0038(18)
O2 0.115(2) 0.0746(16) 0.0538(12) 0.0054(11) 0.0268(13) -0.0062(14)
O3A 0.074(2) 0.079(2) 0.0499(18) 0.0143(16) 0.0008(17) 0.0103(19)
O3B 0.056(5) 0.085(7) 0.058(9) -0.036(6) -0.013(6) 0.024(5)
O4A 0.0679(19) 0.077(2) 0.071(2) 0.0233(17) 0.0064(15) 0.0248(16)
O4B 0.048(3) 0.034(3) 0.059(3) 0.008(2) 0.012(3) 0.004(2)
O5B 0.058(9) 0.044(7) 0.094(7) 0.006(5) 0.025(7) -0.015(5)
S1 0.0994(7) 0.0634(5) 0.0667(6) -0.0221(4) 0.0045(5) -0.0040(4)

loop_
_atom_type_symbol
_atom_type_description
_atom_type_scat_dispersion_real
_atom_type_scat_dispersion_imag
_atom_type_scat_source
C C 0.0033 0.0016 'International Tables Vol C Tables 4.2.6.8 and 6.1.1.4'
H H 0.0000 0.0000 'International Tables Vol C Tables 4.2.6.8 and 6.1.1.4'
N N 0.0061 0.0033 'International Tables Vol C Tables 4.2.6.8 and 6.1.1.4'
O O 0.0106 0.0060 'International Tables Vol C Tables 4.2.6.8 and 6.1.1.4'
S S 0.1246 0.1234 'International Tables Vol C Tables 4.2.6.8 and 6.1.1.4'

loop_
_geom_angle_atom_site_label_1
_geom_angle_atom_site_label_2
_geom_angle_atom_site_label_3
_geom_angle
C18 C3 C5 121.6(4)
C18 C3 S1 129.4(3)
C5 C3 S1 109.0(2)
N1 C1 C4 123.7(3)
N1 C1 S1 115.4(2)
C4 C1 S1 120.9(2)
C4 C2 C7 120.8(3)
C4 C2 H1 119.6
C7 C2 H1 119.6
C13A C4 C2 119.5(3)
C13A C4 C1 118.4(3)
C2 C4 C1 120.8(3)
C13A C4 C25B 32.2(3)
C2 C4 C25B 115.9(4)
C1 C4 C25B 119.2(3)
C14 C5 C3 118.8(3)
C14 C5 N1 125.9(3)
C3 C5 N1 115.3(3)
C12A C7 O2 122.7(3)
C12A C7 C2 119.2(3)
O2 C7 C2 117.5(3)
C12A C7 C27B 27.5(3)
O2 C7 C27B 118.4(4)
C2 C7 C27B 120.1(4)
O4A C10A C22A 107.9(7)
O4A C10A C20A 107.1(9)
C22A C10A C20A 124.5(7)
O4A C10A C16A 85.5(5)
C22A C10A C16A 120.6(9)
C20A C10A C16A 103.7(6)
C13A C11A C12A 120.2(4)
C13A C11A C16A 119.5(3)
C12A C11A C16A 120.3(4)
C7 C12A C11A 120.2(4)
C7 C12A H11 119.9
C11A C12A H11 119.9
C4 C13A C11A 118.9(3)
C4 C13A H12 120.5
C11A C13A H12 120.5
C5 C14 C15 118.8(4)
C5 C14 H13 120.6
C15 C14 H13 120.6
C19 C15 C14 121.3(4)
C19 C15 H14 119.3
C14 C15 H14 119.3
O1A C16A O3A 111.5(3)
O1A C16A C11A 107.7(4)
O3A C16A C11A 110.9(3)
O1A C16A C10A 105.7(6)
O3A C16A C10A 90.2(5)
C11A C16A C10A 129.4(6)
C19 C18 C3 118.4(4)
C19 C18 H18 120.8
C3 C18 H18 120.8
C18 C19 C15 121.0(4)
C18 C19 H19 119.5
C15 C19 H19 119.5
C17A C20A C9A 109.9(5)
C17A C20A C10A 115.2(5)
C9A C20A C10A 113.5(6)
C17A C20A C21A 108.0(4)
C9A C20A C21A 108.9(5)
C10A C20A C21A 100.7(4)
C25B C20B C27B 122.4(7)
C25B C20B C21B 117.3(6)
C27B C20B C21B 119.7(7)
O1A C21A C20A 104.7(4)
O1A C21A H20 110.8
C20A C21A H20 110.8
O1A C21A H21 110.8
C20A C21A H21 110.8
H20 C21A H21 108.9
O3B C21B O5B 112.5(14)
O3B C21B C20B 106.9(10)
O5B C21B C20B 110.0(12)
O3B C21B C29B 106.6(13)
O5B C21B C29B 86.8(14)
C20B C21B C29B 132.4(8)
C23A C22A C10A 107.8(6)
C23A C22A C8A 106.8(7)
C10A C22A C8A 110.9(7)
C23A C22A C6A 111.4(6)
C10A C22A C6A 113.0(7)
C8A C22A C6A 106.7(8)
C28B C22B C29B 118.2(12)
C28B C22B C26B 107.7(11)
C29B C22B C26B 98.9(12)
C28B C22B C24B 108.4(11)
C29B C22B C24B 114.1(11)
C26B C22B C24B 108.5(8)
C31B C23B C32B 109.1(10)
C31B C23B C30B 105.9(8)
C32B C23B C30B 106.9(8)
C31B C23B C29B 110.1(13)
C32B C23B C29B 113.6(12)
C30B C23B C29B 111.1(11)
C22B C24B H25 109.5
C22B C24B H26 109.5
H25 C24B H26 109.5
C22B C24B H27 109.5
H25 C24B H27 109.5
H26 C24B H27 109.5
C20B C25B C4 120.5(6)
C20B C25B H28 119.8
C4 C25B H28 119.8
O3B C26B C22B 103.4(11)
O3B C26B H29 111.1
C22B C26B H29 111.1
O3B C26B H30 111.1
C22B C26B H30 111.1
H29 C26B H30 109.1
C20B C27B C7 116.2(7)
C20B C27B H31 121.9
C7 C27B H31 121.9
C22B C28B H32 109.5
C22B C28B H33 109.5
H32 C28B H33 109.5
C22B C28B H34 109.5
H32 C28B H34 109.5
H33 C28B H34 109.5
O4B C29B C22B 109.7(10)
O4B C29B C21B 90.3(16)
C22B C29B C21B 105.6(16)
O4B C29B C23B 108.3(17)
C22B C29B C23B 119.6(19)
C21B C29B C23B 119.2(12)
C23B C30B H35 109.5
C23B C30B H36 109.5
H35 C30B H36 109.5
C23B C30B H37 109.5
H35 C30B H37 109.5
H36 C30B H37 109.5
C23B C31B H38 109.5
C23B C31B H39 109.5
H38 C31B H39 109.5
C23B C31B H40 109.5
H38 C31B H40 109.5
H39 C31B H40 109.5
C23B C32B H41 109.5
C23B C32B H42 109.5
H41 C32B H42 109.5
C23B C32B H43 109.5
H41 C32B H43 109.5
H42 C32B H43 109.5
C1 N1 C5 110.5(3)
C16A O1A C21A 108.8(4)
C7 O2 H44 109.5
C16A O3A O4A 91.1(3)
C21B O3B C26B 109.8(16)
O3A O4A C10A 92.5(4)
C29B O4B O5B 88.4(14)
C21B O5B O4B 93.4(11)
C3 S1 C1 89.82(15)

loop_
_geom_bond_atom_site_label_1
_geom_bond_atom_site_label_2
_geom_bond_distance
C3 C18 1.393(5)
C3 C5 1.393(5)
C3 S1 1.725(4)
C1 N1 1.300(4)
C1 C4 1.464(4)
C1 S1 1.738(3)
C2 C4 1.380(4)
C2 C7 1.384(4)
C2 H1 0.9500
C4 C13A 1.328(5)
C4 C25B 1.606(8)
C5 C14 1.382(5)
C5 N1 1.394(4)
C6A C22A 1.544(14)
C6A H2 0.9800
C6A H3 0.9800
C6A H4 0.9800
C7 C12A 1.305(5)
C7 O2 1.359(3)
C7 C27B 1.619(10)
C8A C22A 1.534(14)
C8A H5 0.9800
C8A H6 0.9800
C8A H7 0.9800
C9A C20A 1.537(9)
C9A H8 0.9800
C9A H9 0.9800
C9A H10 0.9800
C10A O4A 1.500(12)
C10A C22A 1.536(11)
C10A C20A 1.535(14)
C10A C16A 1.596(9)
C11A C13A 1.390(6)
C11A C12A 1.399(6)
C11A C16A 1.506(6)
C12A H11 0.9500
C13A H12 0.9500
C14 C15 1.386(6)
C14 H13 0.9500
C15 C19 1.371(7)
C15 H14 0.9500
C16A O1A 1.389(6)
C16A O3A 1.450(5)
C17A C20A 1.533(6)
C17A H15 0.9800
C17A H16 0.9800
C17A H17 0.9800
C18 C19 1.352(7)
C18 H18 0.9500
C19 H19 0.9500
C20A C21A 1.541(7)
C20B C25B 1.377(11)
C20B C27B 1.382(11)
C20B C21B 1.499(9)
C21A O1A 1.413(6)
C21A H20 0.9900
C21A H21 0.9900
C21B O3B 1.31(2)
C21B O5B 1.43(2)
C21B C29B 1.56(3)
C22A C23A 1.531(7)
C22B C28B 1.51(2)
C22B C29B 1.52(3)
C22B C26B 1.521(14)
C22B C24B 1.534(10)
C23A H22 0.9800
C23A H23 0.9800
C23A H24 0.9800
C23B C31B 1.528(14)
C23B C32B 1.524(16)
C23B C30B 1.527(11)
C23B C29B 1.59(2)
C24B H25 0.9800
C24B H26 0.9800
C24B H27 0.9800
C25B H28 0.9500
C26B O3B 1.480(16)
C26B H29 0.9900
C26B H30 0.9900
C27B H31 0.9500
C28B H32 0.9800
C28B H33 0.9800
C28B H34 0.9800
C29B O4B 1.45(3)
C30B H35 0.9800
C30B H36 0.9800
C30B H37 0.9800
C31B H38 0.9800
C31B H39 0.9800
C31B H40 0.9800
C32B H41 0.9800
C32B H42 0.9800
C32B H43 0.9800
O2 H44 0.8400
O3A O4A 1.493(5)
O4B O5B 1.50(2)
